data_1519672
loop_
_publ_author_name
'Kratzer, Philipp'
'Ramming, Bastian'
'R\"omisch, Steven'
'Maas, Gerhard'

_publ_section_title
;
 The iodine--oxygen halogen bond: solid-state structures of
 3-iodopropiolamides
;
_journal_issue 24
_journal_name_full CrystEngComm
_journal_page_first 4486
_journal_paper_doi 10.1039/C5CE00365B
_journal_volume 17
_journal_year 2015
_chemical_formula_sum 'C8 H10 I N O'
_chemical_formula_weight 263.07
_chemical_melting_point 394
_chemical_name_systematic 3-Iodo-1-(piperidin-1-yl)prop-2-yn-1-one
_space_group_crystal_system monoclinic
_space_group_IT_number 14
_space_group_name_Hall '-P 2ybc'
_space_group_name_H-M_alt 'P 1 21/c 1'
_symmetry_space_group_name_Hall '-P 2ybc'
_symmetry_space_group_name_H-M 'P 1 21/c 1'
_atom_sites_solution_hydrogens geom
_audit_creation_method SHELXL-2014/6
_audit_update_record
;
2015-01-20 deposited with the CCDC.
2015-05-15 downloaded from the CCDC.
;
_cell_angle_alpha 90
_cell_angle_beta 92.699(3)
_cell_angle_gamma 90
_cell_formula_units_Z 4
_cell_length_a 9.1784(3)
_cell_length_b 8.6829(3)
_cell_length_c 11.5199(4)
_cell_measurement_reflns_used 2383
_cell_measurement_temperature 150.1(5)
_cell_measurement_theta_max 28.0720
_cell_measurement_theta_min 4.0880
_cell_volume 917.06(5)
_computing_cell_refinement
;
CrysAlisPro, Agilent Technologies,
Version 1.171.36.28 (release 01-02-2013 CrysAlis171 .NET)
(compiled Feb  1 2013,16:14:44)
;
_computing_data_collection
;
CrysAlisPro, Agilent Technologies,
Version 1.171.36.28 (release 01-02-2013 CrysAlis171 .NET)
(compiled Feb  1 2013,16:14:44)
;
_computing_data_reduction
;
CrysAlisPro, Agilent Technologies,
Version 1.171.36.28 (release 01-02-2013 CrysAlis171 .NET)
(compiled Feb  1 2013,16:14:44)
;
_computing_structure_refinement 'SHELXL-2014/6 (Sheldrick, 2014)'
_computing_structure_solution 'SHELXS-97 (Sheldrick, 1997)'
_diffrn_ambient_temperature 150.1(5)
_diffrn_detector_area_resol_mean 10.3385
_diffrn_measured_fraction_theta_full 0.999
_diffrn_measured_fraction_theta_max 0.999
_diffrn_measurement_device_type 'SuperNova, Dual, Cu at zero, Atlas'
_diffrn_measurement_method '\w scans'
_diffrn_radiation_monochromator mirror
_diffrn_radiation_source 'SuperNova (Mo) X-ray Source'
_diffrn_radiation_type 'Mo K\a'
_diffrn_radiation_wavelength 0.7107
_diffrn_reflns_av_R_equivalents 0.0316
_diffrn_reflns_av_unetI/netI 0.0426
_diffrn_reflns_laue_measured_fraction_full 0.999
_diffrn_reflns_laue_measured_fraction_max 0.999
_diffrn_reflns_limit_h_max 10
_diffrn_reflns_limit_h_min -11
_diffrn_reflns_limit_k_max 7
_diffrn_reflns_limit_k_min -10
_diffrn_reflns_limit_l_max 14
_diffrn_reflns_limit_l_min -12
_diffrn_reflns_number 4888
_diffrn_reflns_point_group_measured_fraction_full 0.999
_diffrn_reflns_point_group_measured_fraction_max 0.999
_diffrn_reflns_theta_full 25.242
_diffrn_reflns_theta_max 26.372
_diffrn_reflns_theta_min 2.939
_exptl_absorpt_coefficient_mu 3.437
_exptl_absorpt_correction_T_max 0.818
_exptl_absorpt_correction_T_min 0.586
_exptl_absorpt_correction_type analytical
_exptl_absorpt_process_details
;
CrysAlisPro, Agilent Technologies,
Version 1.171.36.28 (release 01-02-2013 CrysAlis171 .NET)
(compiled Feb  1 2013,16:14:44)
Analytical numeric absorption correction using a multifaceted crystal
            model based on expressions derived by R.C. Clark & J.S. Reid.
(Clark, R. C. & Reid, J. S. (1995). Acta Cryst. A51, 887-897)
;
_exptl_crystal_colour colourless
_exptl_crystal_density_diffrn 1.905
_exptl_crystal_description prism
_exptl_crystal_F_000 504
_exptl_crystal_recrystallization_method 'Re-crystallisation from solvent: diethyl ether'
_exptl_crystal_size_max 0.25
_exptl_crystal_size_mid 0.12
_exptl_crystal_size_min 0.08
_refine_diff_density_max 0.442
_refine_diff_density_min -0.542
_refine_diff_density_rms 0.116
_refine_ls_extinction_method none
_refine_ls_goodness_of_fit_ref 1.046
_refine_ls_hydrogen_treatment constr
_refine_ls_matrix_type full
_refine_ls_number_parameters 100
_refine_ls_number_reflns 1876
_refine_ls_number_restraints 0
_refine_ls_restrained_S_all 1.046
_refine_ls_R_factor_all 0.0348
_refine_ls_R_factor_gt 0.0252
_refine_ls_shift/su_max 0.001
_refine_ls_shift/su_mean 0.000
_refine_ls_structure_factor_coef Fsqd
_refine_ls_weighting_details 'w=1/[\s^2^(Fo^2^)+(0.0124P)^2^] where P=(Fo^2^+2Fc^2^)/3'
_refine_ls_weighting_scheme calc
_refine_ls_wR_factor_gt 0.0423
_refine_ls_wR_factor_ref 0.0462
_reflns_Friedel_coverage 0.000
_reflns_number_gt 1566
_reflns_number_total 1876
_reflns_threshold_expression 'I > 2\s(I)'
_cod_data_source_file c5ce00365b2.cif
_cod_data_source_block pk257_Abs
_cod_depositor_comments 'Adding full bibliography for 1519670--1519675.cif.'
_cod_original_cell_volume 917.07(6)
_cod_database_code 1519672
_shelx_space_group_comment
;
The symmetry employed for this shelxl refinement is uniquely defined
by the following loop, which should always be used as a source of
symmetry information in preference to the above space-group names.
They are only intended as comments.
;
_shelxl_version_number 2014/6

loop_
_space_group_symop_operation_xyz
'x, y, z'
'-x, y+1/2, -z+1/2'
'-x, -y, -z'
'x, -y-1/2, z-1/2'

loop_
_atom_site_label
_atom_site_type_symbol
_atom_site_fract_x
_atom_site_fract_y
_atom_site_fract_z
_atom_site_U_iso_or_equiv
_atom_site_adp_type
_atom_site_occupancy
_atom_site_site_symmetry_order
_atom_site_calc_flag
_atom_site_refinement_flags_posn
_atom_site_refinement_flags_adp
I I 0.35820(2) 1.30059(3) 1.04396(2) 0.02082(8) Uani 1 1 d . .
O O 0.3807(3) 0.9351(3) 0.67578(18) 0.0280(6) Uani 1 1 d . .
N N 0.2814(3) 0.7647(3) 0.7980(2) 0.0173(6) Uani 1 1 d . .
C1 C 0.3323(3) 0.9039(4) 0.7716(3) 0.0181(7) Uani 1 1 d . .
C2 C 0.3299(3) 1.0214(4) 0.8610(3) 0.0213(8) Uani 1 1 d . .
C3 C 0.3394(3) 1.1252(4) 0.9296(3) 0.0231(8) Uani 1 1 d . .
C4 C 0.2852(3) 0.6378(4) 0.7158(3) 0.0216(8) Uani 1 1 d . .
H4A H 0.3478 0.5543 0.7488 0.026 Uiso 1 1 calc R U
H4B H 0.3273 0.6736 0.6430 0.026 Uiso 1 1 calc R U
C5 C 0.1321(4) 0.5770(4) 0.6898(3) 0.0246(8) Uani 1 1 d . .
H5A H 0.1360 0.4874 0.6368 0.030 Uiso 1 1 calc R U
H5B H 0.0719 0.6579 0.6504 0.030 Uiso 1 1 calc R U
C6 C 0.0623(4) 0.5289(4) 0.8017(3) 0.0275(8) Uani 1 1 d . .
H6A H -0.0399 0.4969 0.7843 0.033 Uiso 1 1 calc R U
H6B H 0.1159 0.4400 0.8366 0.033 Uiso 1 1 calc R U
C7 C 0.0659(4) 0.6625(4) 0.8874(3) 0.0266(9) Uani 1 1 d . .
H7A H 0.0009 0.7455 0.8566 0.032 Uiso 1 1 calc R U
H7B H 0.0281 0.6272 0.9620 0.032 Uiso 1 1 calc R U
C8 C 0.2182(4) 0.7264(4) 0.9092(3) 0.0242(8) Uani 1 1 d . .
H8A H 0.2143 0.8199 0.9582 0.029 Uiso 1 1 calc R U
H8B H 0.2801 0.6493 0.9512 0.029 Uiso 1 1 calc R U

loop_
_atom_site_aniso_label
_atom_site_aniso_U_11
_atom_site_aniso_U_22
_atom_site_aniso_U_33
_atom_site_aniso_U_23
_atom_site_aniso_U_13
_atom_site_aniso_U_12
I 0.02155(13) 0.01767(14) 0.02331(14) -0.00216(10) 0.00186(8) 0.00035(10)
O 0.0413(15) 0.0222(15) 0.0212(13) 0.0062(11) 0.0102(11) -0.0020(12)
N 0.0182(14) 0.0148(17) 0.0187(14) 0.0008(12) 0.0014(11) -0.0032(12)
C1 0.0166(17) 0.016(2) 0.0213(18) 0.0014(15) -0.0030(13) 0.0023(15)
C2 0.0227(19) 0.018(2) 0.0233(19) 0.0023(16) 0.0021(14) -0.0025(15)
C3 0.0211(18) 0.024(2) 0.0245(19) 0.0048(17) 0.0019(14) 0.0001(16)
C4 0.0249(18) 0.018(2) 0.0223(18) -0.0014(15) 0.0050(14) 0.0002(15)
C5 0.031(2) 0.019(2) 0.0231(18) -0.0049(16) -0.0032(14) -0.0023(17)
C6 0.0255(19) 0.024(2) 0.033(2) 0.0031(17) 0.0008(15) -0.0065(17)
C7 0.0263(19) 0.025(2) 0.029(2) 0.0041(16) 0.0108(15) -0.0025(16)
C8 0.034(2) 0.027(2) 0.0128(17) 0.0037(15) 0.0050(14) -0.0055(17)

loop_
_atom_type_symbol
_atom_type_description
_atom_type_scat_dispersion_real
_atom_type_scat_dispersion_imag
_atom_type_scat_source
C C 0.0033 0.0016 'International Tables Vol C Tables 4.2.6.8 and 6.1.1.4'
H H 0.0000 0.0000 'International Tables Vol C Tables 4.2.6.8 and 6.1.1.4'
N N 0.0061 0.0033 'International Tables Vol C Tables 4.2.6.8 and 6.1.1.4'
O O 0.0106 0.0060 'International Tables Vol C Tables 4.2.6.8 and 6.1.1.4'
I I -0.4742 1.8119 'International Tables Vol C Tables 4.2.6.8 and 6.1.1.4'

loop_
_geom_angle_atom_site_label_1
_geom_angle_atom_site_label_2
_geom_angle_atom_site_label_3
_geom_angle
C1 N C4 121.2(3)
C1 N C8 124.1(3)
C4 N C8 114.8(3)
O C1 N 123.0(3)
O C1 C2 119.7(3)
N C1 C2 117.2(3)
C3 C2 C1 173.5(3)
C2 C3 I 179.1(3)
N C4 C5 110.0(3)
C4 C5 C6 110.5(3)
C7 C6 C5 110.0(3)
C8 C7 C6 112.2(3)
N C8 C7 109.7(3)

loop_
_geom_bond_atom_site_label_1
_geom_bond_atom_site_label_2
_geom_bond_distance
I C3 2.016(4)
O C1 1.239(3)
N C1 1.336(4)
N C4 1.454(4)
N C8 1.469(4)
C1 C2 1.450(5)
C2 C3 1.199(5)
C4 C5 1.518(4)
C5 C6 1.525(4)
C6 C7 1.523(5)
C7 C8 1.514(5)

loop_
_geom_torsion_atom_site_label_1
_geom_torsion_atom_site_label_2
_geom_torsion_atom_site_label_3
_geom_torsion_atom_site_label_4
_geom_torsion
C4 N C1 O 2.5(5)
C8 N C1 O -177.5(3)
C4 N C1 C2 -177.3(3)
C8 N C1 C2 2.7(4)
C1 N C4 C5 -121.8(3)
C8 N C4 C5 58.2(4)
N C4 C5 C6 -56.5(4)
C4 C5 C6 C7 55.1(4)
C5 C6 C7 C8 -54.1(4)
C1 N C8 C7 123.9(3)
C4 N C8 C7 -56.1(4)
C6 C7 C8 N 53.1(4)
